data_7025077
loop_
_publ_author_name
'Edwards, Peter G.'
'Knight, James C.'
'Newman, Paul D.'

_publ_section_title
;
 Synthesis of (1R,4S,6R)-5,5,6-trimethyl-2-phosphabicyclo[2.2.2]octane and
 derivatives.
;
_journal_issue 16
_journal_name_full 'Dalton transactions (Cambridge, England : 2003)'
_journal_page_first 3851
_journal_page_last 3860
_journal_paper_doi 10.1039/b924983d
_journal_volume 39
_journal_year 2010
_chemical_absolute_configuration rm
_chemical_formula_moiety 'C28 H44 Cl2 P2 Pd, C2 H3 N'
_chemical_formula_sum 'C30 H47 Cl2 N P2 Pd'
_chemical_formula_weight 660.93
_chemical_name_common pge0708
_chemical_name_systematic
;
?
;
_space_group_IT_number 19
_symmetry_cell_setting orthorhombic
_symmetry_space_group_name_Hall 'P 2ac 2ab'
_symmetry_space_group_name_H-M 'P 21 21 21'
_atom_sites_solution_hydrogens geom
_atom_sites_solution_primary direct
_atom_sites_solution_secondary difmap
_audit_creation_method SHELXL-97
_cell_angle_alpha 90.00
_cell_angle_beta 90.00
_cell_angle_gamma 90.00
_cell_formula_units_Z 4
_cell_length_a 7.8766(2)
_cell_length_b 18.4788(4)
_cell_length_c 21.4062(6)
_cell_measurement_reflns_used 20483
_cell_measurement_temperature 150(2)
_cell_measurement_theta_max 27.485
_cell_measurement_theta_min 2.91
_cell_volume 3115.67(14)
_computing_cell_refinement 'HKL Scalepack (Otwinowski & Minor 1997)'
_computing_data_collection 'Collect (Nonius BV, 1997-2000)'
_computing_data_reduction 'HKL Denzo and Scalepack (Otwinowski & Minor 1997)'
_computing_molecular_graphics 'Ortep-3 for Windows (Farrugia, 1997)'
_computing_publication_material 'WinGX publication routines (Farrugia, 1999)'
_computing_structure_refinement 'SHELXL-97 (Sheldrick, 1997)'
_computing_structure_solution 'SIR92 (Altomare et al., 1993)'
_diffrn_ambient_temperature 150(2)
_diffrn_detector_area_resol_mean 9
_diffrn_measured_fraction_theta_full 0.996
_diffrn_measured_fraction_theta_max 0.996
_diffrn_measurement_device_type KappaCCD
_diffrn_measurement_method CCD
_diffrn_radiation_monochromator graphite
_diffrn_radiation_source 'fine-focus sealed tube'
_diffrn_radiation_type MoK\a
_diffrn_radiation_wavelength 0.71073
_diffrn_reflns_av_R_equivalents 0.0914
_diffrn_reflns_av_sigmaI/netI 0.0980
_diffrn_reflns_limit_h_max 10
_diffrn_reflns_limit_h_min -10
_diffrn_reflns_limit_k_max 23
_diffrn_reflns_limit_k_min -23
_diffrn_reflns_limit_l_max 27
_diffrn_reflns_limit_l_min -27
_diffrn_reflns_number 20635
_diffrn_reflns_theta_full 27.48
_diffrn_reflns_theta_max 27.48
_diffrn_reflns_theta_min 2.91
_exptl_absorpt_coefficient_mu 0.890
_exptl_absorpt_correction_T_max 0.8781
_exptl_absorpt_correction_T_min 0.7286
_exptl_absorpt_correction_type multi-scan
_exptl_absorpt_process_details 'Sortav (Blessing, 1995)'
_exptl_crystal_colour colourless
_exptl_crystal_density_diffrn 1.409
_exptl_crystal_density_method 'not measured'
_exptl_crystal_description needle
_exptl_crystal_F_000 1376
_exptl_crystal_size_max 0.38
_exptl_crystal_size_mid 0.36
_exptl_crystal_size_min 0.15
_refine_diff_density_max 0.559
_refine_diff_density_min -0.934
_refine_diff_density_rms 0.118
_refine_ls_abs_structure_details 'Flack H D (1983), Acta Cryst. A39, 876-881'
_refine_ls_abs_structure_Flack -0.02(3)
_refine_ls_extinction_method none
_refine_ls_goodness_of_fit_ref 1.046
_refine_ls_hydrogen_treatment constr
_refine_ls_matrix_type full
_refine_ls_number_parameters 332
_refine_ls_number_reflns 7042
_refine_ls_number_restraints 0
_refine_ls_restrained_S_all 1.046
_refine_ls_R_factor_all 0.0747
_refine_ls_R_factor_gt 0.0500
_refine_ls_shift/su_max 0.006
_refine_ls_shift/su_mean 0.000
_refine_ls_structure_factor_coef Fsqd
_refine_ls_weighting_details 'calc w=1/[\s^2^(Fo^2^)+(0.0294P)^2^+1.1198P] where P=(Fo^2^+2Fc^2^)/3'
_refine_ls_weighting_scheme calc
_refine_ls_wR_factor_gt 0.0873
_refine_ls_wR_factor_ref 0.0968
_reflns_number_gt 5599
_reflns_number_total 7042
_reflns_threshold_expression >2sigma(I)
_cod_data_source_file b924983d.txt
_cod_data_source_block compound14
_cod_database_code 7025077

loop_
_symmetry_equiv_pos_as_xyz
'x, y, z'
'-x+1/2, -y, z+1/2'
'x+1/2, -y+1/2, -z'
'-x, y+1/2, -z+1/2'

loop_
_atom_site_label
_atom_site_type_symbol
_atom_site_fract_x
_atom_site_fract_y
_atom_site_fract_z
_atom_site_U_iso_or_equiv
_atom_site_adp_type
_atom_site_occupancy
_atom_site_symmetry_multiplicity
_atom_site_calc_flag
_atom_site_refinement_flags
C1 C 0.3933(5) 0.6462(3) 0.8274(2) 0.0199(11) Uani 1 1 d .
H1 H 0.4885 0.6352 0.7980 0.024 Uiso 1 1 calc R
C2 C 0.4661(6) 0.6610(3) 0.8936(2) 0.0260(11) Uani 1 1 d .
H2 H 0.5081 0.7121 0.8934 0.031 Uiso 1 1 calc R
C3 C 0.6197(7) 0.6134(3) 0.9062(3) 0.0436(16) Uani 1 1 d .
H3A H 0.7077 0.6234 0.8750 0.065 Uiso 1 1 calc R
H3B H 0.5864 0.5624 0.9036 0.065 Uiso 1 1 calc R
H3C H 0.6642 0.6237 0.9480 0.065 Uiso 1 1 calc R
C4 C 0.3215(6) 0.6577(3) 0.9431(2) 0.0284(13) Uani 1 1 d .
C5 C 0.3184(8) 0.5857(3) 0.9806(3) 0.0480(17) Uani 1 1 d .
H5A H 0.3153 0.5447 0.9515 0.072 Uiso 1 1 calc R
H5B H 0.2174 0.5845 1.0073 0.072 Uiso 1 1 calc R
H5C H 0.4205 0.5824 1.0066 0.072 Uiso 1 1 calc R
C6 C 0.3489(8) 0.7182(3) 0.9916(3) 0.0432(16) Uani 1 1 d .
H6A H 0.2588 0.7160 1.0231 0.065 Uiso 1 1 calc R
H6B H 0.3459 0.7653 0.9706 0.065 Uiso 1 1 calc R
H6C H 0.4594 0.7116 1.0118 0.065 Uiso 1 1 calc R
C7 C 0.1487(5) 0.6659(3) 0.9103(2) 0.0225(11) Uani 1 1 d .
H7 H 0.0583 0.6688 0.9430 0.027 Uiso 1 1 calc R
C8 C 0.1108(6) 0.6009(3) 0.8681(2) 0.0255(12) Uani 1 1 d .
H8A H 0.0139 0.6122 0.8403 0.031 Uiso 1 1 calc R
H8B H 0.0796 0.5585 0.8940 0.031 Uiso 1 1 calc R
C9 C 0.2688(6) 0.5828(3) 0.8283(3) 0.0254(12) Uani 1 1 d .
H9A H 0.3258 0.5395 0.8458 0.031 Uiso 1 1 calc R
H9B H 0.2332 0.5714 0.7851 0.031 Uiso 1 1 calc R
C10 C 0.1407(5) 0.7351(3) 0.8705(2) 0.0170(10) Uani 1 1 d .
H10A H 0.1699 0.7774 0.8968 0.020 Uiso 1 1 calc R
H10B H 0.0234 0.7419 0.8549 0.020 Uiso 1 1 calc R
C11 C 0.1945(6) 0.9335(2) 0.8711(2) 0.0190(11) Uani 1 1 d .
H11 H 0.1895 0.8912 0.9002 0.023 Uiso 1 1 calc R
C12 C 0.3409(6) 0.9847(2) 0.8906(2) 0.0206(11) Uani 1 1 d .
H12 H 0.4475 0.9631 0.8734 0.025 Uiso 1 1 calc R
C13 C 0.3620(7) 0.9860(3) 0.9618(2) 0.0323(13) Uani 1 1 d .
H13A H 0.3912 0.9374 0.9767 0.048 Uiso 1 1 calc R
H13B H 0.2554 1.0016 0.9812 0.048 Uiso 1 1 calc R
H13C H 0.4527 1.0198 0.9731 0.048 Uiso 1 1 calc R
C14 C 0.2403(7) 1.1182(3) 0.9038(2) 0.0316(13) Uani 1 1 d .
H14A H 0.2143 1.1620 0.8800 0.047 Uiso 1 1 calc R
H14B H 0.3198 1.1300 0.9376 0.047 Uiso 1 1 calc R
H14C H 0.1354 1.0985 0.9217 0.047 Uiso 1 1 calc R
C15 C 0.4960(6) 1.0898(3) 0.8425(2) 0.0311(13) Uani 1 1 d .
H15A H 0.4844 1.1390 0.8258 0.047 Uiso 1 1 calc R
H15B H 0.5476 1.0585 0.8108 0.047 Uiso 1 1 calc R
H15C H 0.5682 1.0909 0.8797 0.047 Uiso 1 1 calc R
C16 C 0.3222(6) 1.0608(3) 0.8597(2) 0.0224(11) Uani 1 1 d .
C17 C 0.2072(6) 1.0520(2) 0.8014(2) 0.0205(11) Uani 1 1 d .
H17 H 0.2059 1.0991 0.7784 0.025 Uiso 1 1 calc R
C18 C 0.0232(6) 1.0344(3) 0.8218(2) 0.0249(11) Uani 1 1 d .
H18A H -0.0299 1.0782 0.8398 0.030 Uiso 1 1 calc R
H18B H -0.0440 1.0197 0.7848 0.030 Uiso 1 1 calc R
C19 C 0.0216(6) 0.9729(2) 0.8706(2) 0.0230(11) Uani 1 1 d .
H19A H -0.0016 0.9932 0.9125 0.028 Uiso 1 1 calc R
H19B H -0.0697 0.9381 0.8604 0.028 Uiso 1 1 calc R
C20 C 0.2711(5) 0.9925(2) 0.7563(2) 0.0203(11) Uani 1 1 d .
H20A H 0.3920 1.0011 0.7462 0.024 Uiso 1 1 calc R
H20B H 0.2053 0.9945 0.7169 0.024 Uiso 1 1 calc R
C21 C 0.0555(5) 0.8648(2) 0.7557(2) 0.0192(10) Uani 1 1 d .
H21A H 0.0100 0.8253 0.7821 0.023 Uiso 1 1 calc R
H21B H -0.0322 0.9030 0.7526 0.023 Uiso 1 1 calc R
C22 C 0.0948(5) 0.8359(3) 0.6916(2) 0.0210(11) Uani 1 1 d .
C23 C 0.0769(7) 0.8797(3) 0.6396(2) 0.0347(14) Uani 1 1 d .
H23 H 0.0376 0.9279 0.6453 0.042 Uiso 1 1 calc R
C24 C 0.1133(9) 0.8567(3) 0.5805(3) 0.0501(18) Uani 1 1 d .
H24 H 0.1017 0.8888 0.5461 0.060 Uiso 1 1 calc R
C25 C 0.1672(8) 0.7863(3) 0.5709(3) 0.0445(16) Uani 1 1 d .
H25 H 0.1922 0.7698 0.5299 0.053 Uiso 1 1 calc R
C26 C 0.1843(7) 0.7403(3) 0.6211(2) 0.0292(12) Uani 1 1 d .
H26 H 0.2209 0.6919 0.6144 0.035 Uiso 1 1 calc R
C27 C 0.1488(6) 0.7635(3) 0.6817(2) 0.0221(11) Uani 1 1 d .
C28 C 0.1580(5) 0.7094(2) 0.7348(2) 0.0179(11) Uani 1 1 d .
H28A H 0.1999 0.6632 0.7172 0.021 Uiso 1 1 calc R
H28B H 0.0406 0.7008 0.7495 0.021 Uiso 1 1 calc R
C29 C 0.6272(10) 0.8355(5) 0.6104(3) 0.077(2) Uani 1 1 d .
H29A H 0.5991 0.8732 0.6409 0.115 Uiso 1 1 calc R
H29B H 0.7310 0.8105 0.6235 0.115 Uiso 1 1 calc R
H29C H 0.5336 0.8007 0.6079 0.115 Uiso 1 1 calc R
C30 C 0.6534(11) 0.8681(4) 0.5500(4) 0.064(2) Uani 1 1 d .
P1 P 0.28832(14) 0.73059(7) 0.80347(5) 0.0161(3) Uani 1 1 d .
P2 P 0.24735(13) 0.90233(6) 0.79205(6) 0.0161(3) Uani 1 1 d .
Cl1 Cl 0.70061(13) 0.74439(7) 0.77331(7) 0.0317(3) Uani 1 1 d .
Cl2 Cl 0.65031(14) 0.92156(7) 0.76524(8) 0.0385(4) Uani 1 1 d .
Pd1 Pd 0.46757(4) 0.82456(2) 0.785747(17) 0.01724(10) Uani 1 1 d .
N1 N 0.6827(11) 0.8954(4) 0.5038(3) 0.094(2) Uani 1 1 d .

loop_
_atom_site_aniso_label
_atom_site_aniso_U_11
_atom_site_aniso_U_22
_atom_site_aniso_U_33
_atom_site_aniso_U_23
_atom_site_aniso_U_13
_atom_site_aniso_U_12
C1 0.015(2) 0.020(3) 0.024(3) 0.001(2) -0.001(2) 0.0034(19)
C2 0.022(2) 0.025(3) 0.031(3) 0.002(2) -0.010(2) 0.000(2)
C3 0.034(3) 0.054(4) 0.043(4) 0.011(3) -0.011(3) 0.008(3)
C4 0.036(3) 0.029(3) 0.021(3) 0.008(2) -0.007(2) 0.001(2)
C5 0.052(4) 0.053(4) 0.039(4) 0.021(3) -0.011(3) 0.002(3)
C6 0.045(4) 0.059(5) 0.025(3) 0.000(3) -0.007(3) -0.001(3)
C7 0.022(2) 0.024(3) 0.021(3) 0.007(2) 0.0041(19) -0.001(2)
C8 0.028(3) 0.018(3) 0.030(3) 0.000(2) 0.004(2) -0.003(2)
C9 0.031(3) 0.011(3) 0.034(3) 0.002(2) -0.003(2) -0.002(2)
C10 0.017(2) 0.018(3) 0.015(3) -0.005(2) 0.0049(19) -0.004(2)
C11 0.021(2) 0.014(3) 0.021(3) 0.003(2) 0.002(2) 0.000(2)
C12 0.024(3) 0.015(3) 0.022(3) -0.003(2) -0.001(2) -0.001(2)
C13 0.042(3) 0.026(3) 0.029(3) -0.001(3) -0.002(3) -0.002(3)
C14 0.047(3) 0.025(3) 0.024(3) -0.003(2) 0.003(3) -0.001(2)
C15 0.034(3) 0.018(3) 0.041(3) -0.002(2) -0.001(2) -0.010(2)
C16 0.027(3) 0.017(3) 0.023(3) 0.002(2) -0.003(2) 0.000(2)
C17 0.029(2) 0.010(2) 0.023(3) 0.007(2) 0.000(2) 0.004(2)
C18 0.021(2) 0.020(3) 0.034(3) 0.001(2) -0.002(2) 0.004(2)
C19 0.022(2) 0.021(3) 0.026(3) 0.001(2) 0.003(2) 0.002(2)
C20 0.015(2) 0.022(3) 0.024(3) 0.005(2) 0.003(2) 0.000(2)
C21 0.020(2) 0.016(3) 0.022(3) -0.004(2) -0.002(2) -0.001(2)
C22 0.019(2) 0.021(3) 0.022(3) 0.000(2) -0.0047(19) 0.003(2)
C23 0.060(4) 0.024(3) 0.021(3) 0.005(2) -0.011(3) 0.008(3)
C24 0.099(5) 0.029(4) 0.022(3) 0.012(3) -0.014(3) 0.011(3)
C25 0.077(4) 0.038(4) 0.019(3) 0.000(3) -0.005(3) 0.005(3)
C26 0.042(3) 0.024(3) 0.022(3) 0.000(2) 0.001(2) 0.005(3)
C27 0.020(2) 0.024(3) 0.023(3) 0.003(2) -0.005(2) 0.001(2)
C28 0.019(2) 0.019(3) 0.016(3) -0.003(2) -0.0042(19) -0.0021(19)
C29 0.089(6) 0.086(6) 0.056(5) 0.005(5) -0.005(4) -0.020(5)
C30 0.092(6) 0.034(5) 0.064(6) -0.005(4) -0.012(5) -0.006(4)
P1 0.0144(5) 0.0158(7) 0.0180(7) -0.0015(5) -0.0002(5) 0.0000(5)
P2 0.0136(5) 0.0147(6) 0.0198(7) -0.0013(6) 0.0008(5) 0.0011(4)
Cl1 0.0150(5) 0.0200(7) 0.0601(10) -0.0019(7) 0.0054(6) 0.0027(5)
Cl2 0.0152(5) 0.0201(7) 0.0803(12) 0.0022(7) 0.0109(6) -0.0020(5)
Pd1 0.01128(14) 0.01589(18) 0.02454(19) -0.00086(18) 0.00062(15) -0.00015(14)
N1 0.145(7) 0.057(5) 0.079(5) 0.009(4) -0.021(5) -0.019(5)

loop_
_atom_type_symbol
_atom_type_description
_atom_type_scat_dispersion_real
_atom_type_scat_dispersion_imag
_atom_type_scat_source
C C 0.0033 0.0016 'International Tables Vol C Tables 4.2.6.8 and 6.1.1.4'
H H 0.0000 0.0000 'International Tables Vol C Tables 4.2.6.8 and 6.1.1.4'
P P 0.1023 0.0942 'International Tables Vol C Tables 4.2.6.8 and 6.1.1.4'
Cl Cl 0.1484 0.1585 'International Tables Vol C Tables 4.2.6.8 and 6.1.1.4'
Pd Pd -0.9988 1.0072 'International Tables Vol C Tables 4.2.6.8 and 6.1.1.4'
N N 0.0061 0.0033 'International Tables Vol C Tables 4.2.6.8 and 6.1.1.4'

loop_
_geom_angle_atom_site_label_1
_geom_angle_atom_site_label_2
_geom_angle_atom_site_label_3
_geom_angle
C9 C1 C2 111.1(4)
C9 C1 P1 111.4(3)
C2 C1 P1 105.7(3)
C9 C1 H1 109.5
C2 C1 H1 109.5
P1 C1 H1 109.5
C3 C2 C1 110.7(4)
C3 C2 C4 116.1(4)
C1 C2 C4 110.1(4)
C3 C2 H2 106.5
C1 C2 H2 106.5
C4 C2 H2 106.5
C2 C3 H3A 109.5
C2 C3 H3B 109.5
H3A C3 H3B 109.5
C2 C3 H3C 109.5
H3A C3 H3C 109.5
H3B C3 H3C 109.5
C7 C4 C6 111.0(4)
C7 C4 C5 107.8(4)
C6 C4 C5 106.0(4)
C7 C4 C2 109.5(4)
C6 C4 C2 109.1(4)
C5 C4 C2 113.4(4)
C4 C5 H5A 109.5
C4 C5 H5B 109.5
H5A C5 H5B 109.5
C4 C5 H5C 109.5
H5A C5 H5C 109.5
H5B C5 H5C 109.5
C4 C6 H6A 109.5
C4 C6 H6B 109.5
H6A C6 H6B 109.5
C4 C6 H6C 109.5
H6A C6 H6C 109.5
H6B C6 H6C 109.5
C8 C7 C10 108.5(4)
C8 C7 C4 111.3(4)
C10 C7 C4 111.8(4)
C8 C7 H7 108.4
C10 C7 H7 108.4
C4 C7 H7 108.4
C7 C8 C9 109.8(4)
C7 C8 H8A 109.7
C9 C8 H8A 109.7
C7 C8 H8B 109.7
C9 C8 H8B 109.7
H8A C8 H8B 108.2
C1 C9 C8 111.0(4)
C1 C9 H9A 109.4
C8 C9 H9A 109.4
C1 C9 H9B 109.4
C8 C9 H9B 109.4
H9A C9 H9B 108.0
C7 C10 P1 111.5(3)
C7 C10 H10A 109.3
P1 C10 H10A 109.3
C7 C10 H10B 109.3
P1 C10 H10B 109.3
H10A C10 H10B 108.0
C19 C11 C12 111.8(4)
C19 C11 P2 110.0(3)
C12 C11 P2 105.7(3)
C19 C11 H11 109.8
C12 C11 H11 109.8
P2 C11 H11 109.8
C13 C12 C11 111.0(4)
C13 C12 C16 114.6(4)
C11 C12 C16 111.4(4)
C13 C12 H12 106.4
C11 C12 H12 106.4
C16 C12 H12 106.4
C12 C13 H13A 109.5
C12 C13 H13B 109.5
H13A C13 H13B 109.5
C12 C13 H13C 109.5
H13A C13 H13C 109.5
H13B C13 H13C 109.5
C16 C14 H14A 109.5
C16 C14 H14B 109.5
H14A C14 H14B 109.5
C16 C14 H14C 109.5
H14A C14 H14C 109.5
H14B C14 H14C 109.5
C16 C15 H15A 109.5
C16 C15 H15B 109.5
H15A C15 H15B 109.5
C16 C15 H15C 109.5
H15A C15 H15C 109.5
H15B C15 H15C 109.5
C15 C16 C17 111.7(4)
C15 C16 C14 106.2(4)
C17 C16 C14 108.4(4)
C15 C16 C12 109.7(4)
C17 C16 C12 107.6(4)
C14 C16 C12 113.3(4)
C18 C17 C16 110.1(4)
C18 C17 C20 109.3(4)
C16 C17 C20 112.7(4)
C18 C17 H17 108.2
C16 C17 H17 108.2
C20 C17 H17 108.2
C19 C18 C17 110.6(4)
C19 C18 H18A 109.5
C17 C18 H18A 109.5
C19 C18 H18B 109.5
C17 C18 H18B 109.5
H18A C18 H18B 108.1
C11 C19 C18 110.2(4)
C11 C19 H19A 109.6
C18 C19 H19A 109.6
C11 C19 H19B 109.6
C18 C19 H19B 109.6
H19A C19 H19B 108.1
C17 C20 P2 110.5(3)
C17 C20 H20A 109.6
P2 C20 H20A 109.6
C17 C20 H20B 109.6
P2 C20 H20B 109.6
H20A C20 H20B 108.1
C22 C21 P2 110.6(3)
C22 C21 H21A 109.5
P2 C21 H21A 109.5
C22 C21 H21B 109.5
P2 C21 H21B 109.5
H21A C21 H21B 108.1
C23 C22 C27 117.4(5)
C23 C22 C21 120.3(4)
C27 C22 C21 122.2(4)
C24 C23 C22 122.8(5)
C24 C23 H23 118.6
C22 C23 H23 118.6
C23 C24 C25 119.6(5)
C23 C24 H24 120.2
C25 C24 H24 120.2
C26 C25 C24 119.6(6)
C26 C25 H25 120.2
C24 C25 H25 120.2
C25 C26 C27 121.1(5)
C25 C26 H26 119.5
C27 C26 H26 119.5
C26 C27 C22 119.3(5)
C26 C27 C28 119.0(4)
C22 C27 C28 121.5(4)
C27 C28 P1 119.1(3)
C27 C28 H28A 107.5
P1 C28 H28A 107.5
C27 C28 H28B 107.5
P1 C28 H28B 107.5
H28A C28 H28B 107.0
C30 C29 H29A 109.5
C30 C29 H29B 109.5
H29A C29 H29B 109.5
C30 C29 H29C 109.5
H29A C29 H29C 109.5
H29B C29 H29C 109.5
N1 C30 C29 176.0(9)
C28 P1 C1 107.1(2)
C28 P1 C10 106.2(2)
C1 P1 C10 96.0(2)
C28 P1 Pd1 112.14(15)
C1 P1 Pd1 114.57(15)
C10 P1 Pd1 119.10(16)
C11 P2 C21 108.8(2)
C11 P2 C20 97.0(2)
C21 P2 C20 104.4(2)
C11 P2 Pd1 115.43(15)
C21 P2 Pd1 111.50(15)
C20 P2 Pd1 118.22(14)
P2 Pd1 P1 89.95(4)
P2 Pd1 Cl2 89.78(4)
P1 Pd1 Cl2 178.76(6)
P2 Pd1 Cl1 176.90(5)
P1 Pd1 Cl1 91.28(4)
Cl2 Pd1 Cl1 88.93(4)

loop_
_geom_bond_atom_site_label_1
_geom_bond_atom_site_label_2
_geom_bond_distance
C1 C9 1.528(6)
C1 C2 1.553(6)
C1 P1 1.838(5)
C1 H1 1.0000
C2 C3 1.520(7)
C2 C4 1.556(7)
C2 H2 1.0000
C3 H3A 0.9800
C3 H3B 0.9800
C3 H3C 0.9800
C4 C7 1.539(6)
C4 C6 1.540(7)
C4 C5 1.554(7)
C5 H5A 0.9800
C5 H5B 0.9800
C5 H5C 0.9800
C6 H6A 0.9800
C6 H6B 0.9800
C6 H6C 0.9800
C7 C8 1.534(7)
C7 C10 1.537(6)
C7 H7 1.0000
C8 C9 1.544(7)
C8 H8A 0.9900
C8 H8B 0.9900
C9 H9A 0.9900
C9 H9B 0.9900
C10 P1 1.849(4)
C10 H10A 0.9900
C10 H10B 0.9900
C11 C19 1.544(6)
C11 C12 1.548(6)
C11 P2 1.835(5)
C11 H11 1.0000
C12 C13 1.534(7)
C12 C16 1.561(6)
C12 H12 1.0000
C13 H13A 0.9800
C13 H13B 0.9800
C13 H13C 0.9800
C14 C16 1.560(7)
C14 H14A 0.9800
C14 H14B 0.9800
C14 H14C 0.9800
C15 C16 1.516(6)
C15 H15A 0.9800
C15 H15B 0.9800
C15 H15C 0.9800
C16 C17 1.550(6)
C17 C18 1.547(6)
C17 C20 1.549(6)
C17 H17 1.0000
C18 C19 1.544(6)
C18 H18A 0.9900
C18 H18B 0.9900
C19 H19A 0.9900
C19 H19B 0.9900
C20 P2 1.843(5)
C20 H20A 0.9900
C20 H20B 0.9900
C21 C22 1.504(6)
C21 P2 1.836(4)
C21 H21A 0.9900
C21 H21B 0.9900
C22 C23 1.384(6)
C22 C27 1.420(7)
C23 C24 1.367(7)
C23 H23 0.9500
C24 C25 1.384(8)
C24 H24 0.9500
C25 C26 1.377(7)
C25 H25 0.9500
C26 C27 1.394(7)
C26 H26 0.9500
C27 C28 1.515(6)
C28 P1 1.836(4)
C28 H28A 0.9900
C28 H28B 0.9900
C29 C30 1.442(10)
C29 H29A 0.9800
C29 H29B 0.9800
C29 H29C 0.9800
C30 N1 1.134(9)
P1 Pd1 2.2699(12)
P2 Pd1 2.2567(11)
Cl1 Pd1 2.3738(11)
Cl2 Pd1 2.3405(12)

loop_
_geom_torsion_atom_site_label_1
_geom_torsion_atom_site_label_2
_geom_torsion_atom_site_label_3
_geom_torsion_atom_site_label_4
_geom_torsion
C9 C1 C2 C3 85.9(5)
P1 C1 C2 C3 -153.1(4)
C9 C1 C2 C4 -43.7(5)
P1 C1 C2 C4 77.3(4)
C3 C2 C4 C7 -145.2(5)
C1 C2 C4 C7 -18.6(6)
C3 C2 C4 C6 93.1(5)
C1 C2 C4 C6 -140.2(4)
C3 C2 C4 C5 -24.8(6)
C1 C2 C4 C5 101.9(5)
C6 C4 C7 C8 -172.9(4)
C5 C4 C7 C8 -57.2(5)
C2 C4 C7 C8 66.6(5)
C6 C4 C7 C10 65.7(5)
C5 C4 C7 C10 -178.6(4)
C2 C4 C7 C10 -54.8(5)
C10 C7 C8 C9 77.1(5)
C4 C7 C8 C9 -46.3(5)
C2 C1 C9 C8 64.7(5)
P1 C1 C9 C8 -52.9(5)
C7 C8 C9 C1 -17.2(6)
C8 C7 C10 P1 -56.5(4)
C4 C7 C10 P1 66.6(4)
C19 C11 C12 C13 87.5(5)
P2 C11 C12 C13 -152.9(3)
C19 C11 C12 C16 -41.6(5)
P2 C11 C12 C16 78.0(4)
C13 C12 C16 C15 89.9(5)
C11 C12 C16 C15 -143.0(4)
C13 C12 C16 C17 -148.5(4)
C11 C12 C16 C17 -21.4(5)
C13 C12 C16 C14 -28.6(6)
C11 C12 C16 C14 98.5(5)
C15 C16 C17 C18 -170.7(4)
C14 C16 C17 C18 -54.0(5)
C12 C16 C17 C18 68.8(5)
C15 C16 C17 C20 66.9(5)
C14 C16 C17 C20 -176.4(4)
C12 C16 C17 C20 -53.5(5)
C16 C17 C18 C19 -48.4(5)
C20 C17 C18 C19 75.9(5)
C12 C11 C19 C18 62.6(5)
P2 C11 C19 C18 -54.5(5)
C17 C18 C19 C11 -15.6(5)
C18 C17 C20 P2 -54.2(4)
C16 C17 C20 P2 68.6(4)
P2 C21 C22 C23 -91.9(5)
P2 C21 C22 C27 89.0(5)
C27 C22 C23 C24 -1.9(8)
C21 C22 C23 C24 178.9(5)
C22 C23 C24 C25 1.4(10)
C23 C24 C25 C26 -0.3(10)
C24 C25 C26 C27 -0.2(9)
C25 C26 C27 C22 -0.2(8)
C25 C26 C27 C28 175.8(5)
C23 C22 C27 C26 1.2(7)
C21 C22 C27 C26 -179.6(4)
C23 C22 C27 C28 -174.7(4)
C21 C22 C27 C28 4.5(7)
C26 C27 C28 P1 127.3(4)
C22 C27 C28 P1 -56.7(5)
C27 C28 P1 C1 -140.8(4)
C27 C28 P1 C10 117.4(4)
C27 C28 P1 Pd1 -14.3(4)
C9 C1 P1 C28 -45.9(4)
C2 C1 P1 C28 -166.7(3)
C9 C1 P1 C10 63.2(4)
C2 C1 P1 C10 -57.7(3)
C9 C1 P1 Pd1 -170.9(3)
C2 C1 P1 Pd1 68.2(3)
C7 C10 P1 C28 102.1(3)
C7 C10 P1 C1 -7.7(4)
C7 C10 P1 Pd1 -130.2(3)
C19 C11 P2 C21 -42.0(4)
C12 C11 P2 C21 -162.9(3)
C19 C11 P2 C20 65.9(3)
C12 C11 P2 C20 -55.0(3)
C19 C11 P2 Pd1 -168.3(3)
C12 C11 P2 Pd1 70.9(3)
C22 C21 P2 C11 -177.8(3)
C22 C21 P2 C20 79.4(4)
C22 C21 P2 Pd1 -49.3(4)
C17 C20 P2 C11 -10.2(3)
C17 C20 P2 C21 101.3(3)
C17 C20 P2 Pd1 -134.1(3)
C11 P2 Pd1 P1 86.53(17)
C21 P2 Pd1 P1 -38.32(17)
C20 P2 Pd1 P1 -159.33(18)
C11 P2 Pd1 Cl2 -94.68(17)
C21 P2 Pd1 Cl2 140.47(17)
C20 P2 Pd1 Cl2 19.47(18)
C28 P1 Pd1 P2 74.61(16)
C1 P1 Pd1 P2 -163.03(18)
C10 P1 Pd1 P2 -50.28(18)
C28 P1 Pd1 Cl1 -102.55(17)
C1 P1 Pd1 Cl1 19.82(18)
C10 P1 Pd1 Cl1 132.56(18)
